data_4081822
loop_
_publ_author_name
'Karthik, Vedhagiri'
'Bhat, Irshad Ahmad'
'Anantharaman, Ganapathi'

_publ_section_title
;
 Backbone Thio-Functionalized Imidazol-2-ylidene--Metal Complexes:
 Synthesis, Structure, Electronic Properties, and Catalytic Activity
;
_journal_issue 23
_journal_name_full Organometallics
_journal_page_first 7006
_journal_paper_doi 10.1021/om400585b
_journal_volume 32
_journal_year 2013
_chemical_formula_moiety 'C34 H32 I2 N4 Pd S4'
_chemical_formula_sum 'C34 H32 I2 N4 Pd S4'
_chemical_formula_weight 985.08
_chemical_name_common 'Palladium-NHC complex'
_chemical_name_systematic
;
 ?
;
_space_group_IT_number 14
_symmetry_cell_setting monoclinic
_symmetry_space_group_name_Hall '-P 2ybc'
_symmetry_space_group_name_H-M 'P 1 21/c 1'
_atom_sites_solution_hydrogens geom
_atom_sites_solution_primary direct
_atom_sites_solution_secondary difmap
_audit_creation_method SHELXL-97
_cell_angle_alpha 90.00
_cell_angle_beta 94.056(2)
_cell_angle_gamma 90.00
_cell_formula_units_Z 2
_cell_length_a 5.8012(8)
_cell_length_b 21.478(3)
_cell_length_c 14.2996(19)
_cell_measurement_reflns_used 3263
_cell_measurement_temperature 100(2)
_cell_measurement_theta_max 27.63
_cell_measurement_theta_min 2.37
_cell_volume 1777.2(4)
_computing_cell_refinement 'Bruker SMART'
_computing_data_collection 'Bruker SMART'
_computing_data_reduction 'Bruker SAINT'
_computing_molecular_graphics 'ORTEP 3'
_computing_structure_refinement 'SHELXL-97 (Sheldrick, 1997)'
_computing_structure_solution 'SHELXS-97 (Sheldrick, 1990)'
_diffrn_ambient_temperature 100(2)
_diffrn_measured_fraction_theta_full 0.997
_diffrn_measured_fraction_theta_max 0.997
_diffrn_measurement_device_type 'CCD area detector'
_diffrn_measurement_method 'phi and omega scans'
_diffrn_radiation_monochromator graphite
_diffrn_radiation_source 'fine-focus sealed tube'
_diffrn_radiation_type MoK\a
_diffrn_radiation_wavelength 0.71073
_diffrn_reflns_av_R_equivalents 0.0375
_diffrn_reflns_av_sigmaI/netI 0.0449
_diffrn_reflns_limit_h_max 7
_diffrn_reflns_limit_h_min -7
_diffrn_reflns_limit_k_max 26
_diffrn_reflns_limit_k_min -26
_diffrn_reflns_limit_l_max 11
_diffrn_reflns_limit_l_min -17
_diffrn_reflns_number 9890
_diffrn_reflns_theta_full 25.99
_diffrn_reflns_theta_max 25.99
_diffrn_reflns_theta_min 2.37
_exptl_absorpt_coefficient_mu 2.525
_exptl_absorpt_correction_T_max 0.7863
_exptl_absorpt_correction_T_min 0.6321
_exptl_absorpt_correction_type empirical
_exptl_absorpt_process_details sadabs
_exptl_crystal_colour Yellow
_exptl_crystal_density_diffrn 1.841
_exptl_crystal_density_method 'not measured'
_exptl_crystal_description Needle
_exptl_crystal_F_000 960
_exptl_crystal_size_max 0.20
_exptl_crystal_size_mid 0.14
_exptl_crystal_size_min 0.10
_refine_diff_density_max 1.548
_refine_diff_density_min -0.696
_refine_diff_density_rms 0.129
_refine_ls_extinction_method none
_refine_ls_goodness_of_fit_ref 1.067
_refine_ls_hydrogen_treatment constr
_refine_ls_matrix_type full
_refine_ls_number_parameters 207
_refine_ls_number_reflns 3478
_refine_ls_number_restraints 0
_refine_ls_restrained_S_all 1.067
_refine_ls_R_factor_all 0.0412
_refine_ls_R_factor_gt 0.0329
_refine_ls_shift/su_max 0.001
_refine_ls_shift/su_mean 0.000
_refine_ls_structure_factor_coef Fsqd
_refine_ls_weighting_details 'calc w=1/[\s^2^(Fo^2^)+(0.0359P)^2^+0.0000P] where P=(Fo^2^+2Fc^2^)/3'
_refine_ls_weighting_scheme calc
_refine_ls_wR_factor_gt 0.0746
_refine_ls_wR_factor_ref 0.0790
_reflns_number_gt 2927
_reflns_number_total 3478
_reflns_threshold_expression >2sigma(I)
_cod_data_source_file om400585b_si_001.cif
_cod_data_source_block 7auga
_cod_depositor_comments
;
The following automatic conversions were performed:

'_symmetry_cell_setting' value 'MONOCLINIC' changed to 'monoclinic'
according to /home/saulius/struct/CIF-dictionaries/cif_core.dic
dictionary named 'cif_core.dic' version 2.4.2 from
2011-04-26.

'_exptl_absorpt_correction_type' value 'Empirical'
changed to 'empirical' according to
/home/saulius/struct/CIF-dictionaries/cif_core.dic dictionary named
'cif_core.dic' version 2.4.2 from
2011-04-26.

'_refine_ls_hydrogen_treatment' value 'Constr' changed
to 'constr' according to
/home/saulius/struct/CIF-dictionaries/cif_core.dic dictionary named
'cif_core.dic' version 2.4.2 from 2011-04-26.

Automatic conversion script
Id: cif_fix_values 1891 2012-01-12 08:04:46Z andrius 
;
_cod_original_sg_symbol_H-M 'P 21/C'
_cod_database_code 4081822

loop_
_symmetry_equiv_pos_as_xyz
'x, y, z'
'-x, y+1/2, -z+1/2'
'-x, -y, -z'
'x, -y-1/2, z-1/2'

loop_
_atom_site_label
_atom_site_type_symbol
_atom_site_fract_x
_atom_site_fract_y
_atom_site_fract_z
_atom_site_U_iso_or_equiv
_atom_site_adp_type
_atom_site_occupancy
_atom_site_symmetry_multiplicity
_atom_site_calc_flag
_atom_site_refinement_flags
C1 C 0.0394(7) 1.00481(16) 0.1412(3) 0.0162(8) Uani 1 1 d .
C2 C 0.1961(7) 1.01964(18) 0.2899(3) 0.0180(8) Uani 1 1 d .
C3 C 0.0134(7) 0.98023(17) 0.2949(3) 0.0187(9) Uani 1 1 d .
C4 C -0.2791(7) 0.93290(18) 0.1767(3) 0.0219(9) Uani 1 1 d .
H4A H -0.3321 0.9413 0.1128 0.033 Uiso 1 1 calc R
H4B H -0.4012 0.9413 0.2168 0.033 Uiso 1 1 calc R
H4C H -0.2342 0.8900 0.1827 0.033 Uiso 1 1 calc R
C5 C 0.3816(7) 1.07546(18) 0.1575(3) 0.0221(9) Uani 1 1 d .
H5A H 0.3838 1.0692 0.0911 0.033 Uiso 1 1 calc R
H5B H 0.5310 1.0659 0.1873 0.033 Uiso 1 1 calc R
H5C H 0.3438 1.1181 0.1698 0.033 Uiso 1 1 calc R
C6 C 0.3866(7) 1.12052(18) 0.3887(3) 0.0195(9) Uani 1 1 d .
C7 C 0.1917(7) 1.15518(18) 0.3612(3) 0.0227(9) Uani 1 1 d .
H7 H 0.0614 1.1356 0.3333 0.027 Uiso 1 1 calc R
C8 C 0.1916(7) 1.21928(19) 0.3754(3) 0.0253(10) Uani 1 1 d .
H8 H 0.0609 1.2425 0.3569 0.030 Uiso 1 1 calc R
C9 C 0.3833(8) 1.2485(2) 0.4166(3) 0.0286(10) Uani 1 1 d .
H9 H 0.3820 1.2913 0.4265 0.034 Uiso 1 1 calc R
C10 C 0.5791(8) 1.2140(2) 0.4436(3) 0.0293(10) Uani 1 1 d .
H10 H 0.7094 1.2338 0.4710 0.035 Uiso 1 1 calc R
C11 C 0.5813(7) 1.15062(19) 0.4300(3) 0.0240(10) Uani 1 1 d .
H11 H 0.7130 1.1278 0.4483 0.029 Uiso 1 1 calc R
C12 C 0.0155(7) 0.86320(18) 0.3617(3) 0.0191(9) Uani 1 1 d .
C13 C -0.1168(7) 0.81348(19) 0.3890(3) 0.0247(10) Uani 1 1 d .
H13 H -0.2522 0.8207 0.4183 0.030 Uiso 1 1 calc R
C14 C -0.0469(8) 0.75317(19) 0.3725(3) 0.0288(10) Uani 1 1 d .
H14 H -0.1340 0.7199 0.3921 0.035 Uiso 1 1 calc R
C15 C 0.1524(8) 0.74202(19) 0.3269(3) 0.0283(10) Uani 1 1 d .
H15 H 0.1976 0.7014 0.3150 0.034 Uiso 1 1 calc R
C16 C 0.2831(8) 0.79146(19) 0.2992(3) 0.0276(10) Uani 1 1 d .
H16 H 0.4163 0.7841 0.2683 0.033 Uiso 1 1 calc R
C17 C 0.2164(8) 0.85229(19) 0.3173(3) 0.0269(10) Uani 1 1 d .
H17 H 0.3064 0.8855 0.2996 0.032 Uiso 1 1 calc R
I1 I 0.17409(5) 0.888303(11) 0.013369(19) 0.02051(10) Uani 1 1 d .
N1 N -0.0804(5) 0.97270(14) 0.2037(2) 0.0172(7) Uani 1 1 d .
N2 N 0.2077(5) 1.03452(14) 0.1949(2) 0.0167(7) Uani 1 1 d .
Pd1 Pd 0.0000 1.0000 0.0000 0.01457(12) Uani 1 2 d S
S1 S 0.40748(18) 1.03829(5) 0.37776(7) 0.0234(2) Uani 1 1 d .
S2 S -0.07985(19) 0.93965(5) 0.39039(7) 0.0243(3) Uani 1 1 d .

loop_
_atom_site_aniso_label
_atom_site_aniso_U_11
_atom_site_aniso_U_22
_atom_site_aniso_U_33
_atom_site_aniso_U_23
_atom_site_aniso_U_13
_atom_site_aniso_U_12
C1 0.019(2) 0.0144(19) 0.016(2) -0.0005(16) 0.0013(17) 0.0038(15)
C2 0.022(2) 0.019(2) 0.013(2) 0.0018(16) -0.0028(17) 0.0034(16)
C3 0.025(2) 0.019(2) 0.013(2) 0.0009(17) 0.0028(17) 0.0045(17)
C4 0.024(2) 0.022(2) 0.020(2) -0.0036(18) 0.0025(18) -0.0080(17)
C5 0.023(2) 0.025(2) 0.019(2) 0.0004(18) 0.0019(18) -0.0029(17)
C6 0.022(2) 0.025(2) 0.012(2) -0.0029(17) 0.0016(17) -0.0005(17)
C7 0.020(2) 0.029(2) 0.018(2) -0.0052(18) -0.0047(18) -0.0048(17)
C8 0.028(2) 0.029(2) 0.019(2) -0.0014(19) -0.0017(19) 0.0036(19)
C9 0.040(3) 0.029(2) 0.017(2) 0.0014(19) 0.002(2) -0.008(2)
C10 0.027(3) 0.044(3) 0.017(2) -0.006(2) -0.0012(19) -0.011(2)
C11 0.020(2) 0.034(2) 0.018(2) -0.0019(19) 0.0020(18) -0.0010(18)
C12 0.023(2) 0.022(2) 0.012(2) 0.0044(17) -0.0014(17) 0.0012(17)
C13 0.024(2) 0.030(2) 0.019(2) 0.0044(19) -0.0020(19) -0.0029(18)
C14 0.036(3) 0.020(2) 0.030(3) 0.0044(19) -0.003(2) -0.0059(19)
C15 0.039(3) 0.023(2) 0.022(2) -0.0033(19) -0.006(2) 0.0070(19)
C16 0.030(3) 0.030(2) 0.022(2) 0.003(2) -0.001(2) 0.0059(19)
C17 0.027(2) 0.025(2) 0.029(3) 0.0049(19) 0.008(2) -0.0019(18)
I1 0.02417(17) 0.01529(15) 0.02210(17) 0.00014(11) 0.00188(12) 0.00245(10)
N1 0.0197(18) 0.0151(16) 0.0168(18) -0.0009(14) 0.0028(14) 0.0009(13)
N2 0.0178(18) 0.0181(17) 0.0144(18) -0.0019(14) 0.0023(14) -0.0018(13)
Pd1 0.0182(2) 0.0136(2) 0.0116(2) -0.00018(16) -0.00039(17) 0.00011(16)
S1 0.0271(6) 0.0252(6) 0.0171(6) -0.0014(4) -0.0054(5) 0.0059(4)
S2 0.0352(6) 0.0214(5) 0.0172(6) 0.0031(4) 0.0091(5) 0.0049(5)

loop_
_atom_type_symbol
_atom_type_description
_atom_type_scat_dispersion_real
_atom_type_scat_dispersion_imag
_atom_type_scat_source
C C 0.0033 0.0016 'International Tables Vol C Tables 4.2.6.8 and 6.1.1.4'
H H 0.0000 0.0000 'International Tables Vol C Tables 4.2.6.8 and 6.1.1.4'
N N 0.0061 0.0033 'International Tables Vol C Tables 4.2.6.8 and 6.1.1.4'
S S 0.1246 0.1234 'International Tables Vol C Tables 4.2.6.8 and 6.1.1.4'
Pd Pd -0.9988 1.0072 'International Tables Vol C Tables 4.2.6.8 and 6.1.1.4'
I I -0.4742 1.8119 'International Tables Vol C Tables 4.2.6.8 and 6.1.1.4'

loop_
_geom_angle_atom_site_label_1
_geom_angle_atom_site_label_2
_geom_angle_atom_site_label_3
_geom_angle
_geom_angle_site_symmetry_1
_geom_angle_site_symmetry_3
N2 C1 N1 104.4(3) . .
N2 C1 Pd1 128.0(3) . .
N1 C1 Pd1 127.2(3) . .
C3 C2 N2 106.5(3) . .
C3 C2 S1 128.1(3) . .
N2 C2 S1 124.6(3) . .
C2 C3 N1 106.1(3) . .
C2 C3 S2 129.8(3) . .
N1 C3 S2 123.8(3) . .
N1 C4 H4A 109.5 . .
N1 C4 H4B 109.5 . .
H4A C4 H4B 109.5 . .
N1 C4 H4C 109.5 . .
H4A C4 H4C 109.5 . .
H4B C4 H4C 109.5 . .
N2 C5 H5A 109.5 . .
N2 C5 H5B 109.5 . .
H5A C5 H5B 109.5 . .
N2 C5 H5C 109.5 . .
H5A C5 H5C 109.5 . .
H5B C5 H5C 109.5 . .
C7 C6 C11 119.4(4) . .
C7 C6 S1 124.6(3) . .
C11 C6 S1 116.1(3) . .
C6 C7 C8 119.9(4) . .
C6 C7 H7 120.1 . .
C8 C7 H7 120.1 . .
C9 C8 C7 120.4(4) . .
C9 C8 H8 119.8 . .
C7 C8 H8 119.8 . .
C8 C9 C10 119.8(4) . .
C8 C9 H9 120.1 . .
C10 C9 H9 120.1 . .
C11 C10 C9 120.3(4) . .
C11 C10 H10 119.8 . .
C9 C10 H10 119.8 . .
C10 C11 C6 120.2(4) . .
C10 C11 H11 119.9 . .
C6 C11 H11 119.9 . .
C17 C12 C13 119.9(4) . .
C17 C12 S2 122.9(3) . .
C13 C12 S2 117.1(3) . .
C14 C13 C12 119.9(4) . .
C14 C13 H13 120.0 . .
C12 C13 H13 120.0 . .
C13 C14 C15 120.4(4) . .
C13 C14 H14 119.8 . .
C15 C14 H14 119.8 . .
C16 C15 C14 119.7(4) . .
C16 C15 H15 120.1 . .
C14 C15 H15 120.1 . .
C15 C16 C17 120.2(4) . .
C15 C16 H16 119.9 . .
C17 C16 H16 119.9 . .
C12 C17 C16 119.9(4) . .
C12 C17 H17 120.1 . .
C16 C17 H17 120.1 . .
C1 N1 C3 112.0(3) . .
C1 N1 C4 123.6(3) . .
C3 N1 C4 124.4(3) . .
C1 N2 C2 111.0(3) . .
C1 N2 C5 124.2(3) . .
C2 N2 C5 124.8(3) . .
C1 Pd1 C1 180.00(3) 3_575 .
C1 Pd1 I1 87.59(10) 3_575 3_575
C1 Pd1 I1 92.42(10) . 3_575
C1 Pd1 I1 92.42(10) 3_575 .
C1 Pd1 I1 87.58(10) . .
I1 Pd1 I1 179.999(11) 3_575 .
C2 S1 C6 104.11(19) . .
C3 S2 C12 99.29(18) . .

loop_
_geom_bond_atom_site_label_1
_geom_bond_atom_site_label_2
_geom_bond_distance
_geom_bond_site_symmetry_2
C1 N2 1.357(5) .
C1 N1 1.358(5) .
C1 Pd1 2.019(4) .
C2 C3 1.362(6) .
C2 N2 1.402(5) .
C2 S1 1.739(4) .
C3 N1 1.387(5) .
C3 S2 1.738(4) .
C4 N1 1.465(5) .
C4 H4A 0.9600 .
C4 H4B 0.9600 .
C4 H4C 0.9600 .
C5 N2 1.467(5) .
C5 H5A 0.9600 .
C5 H5B 0.9600 .
C5 H5C 0.9600 .
C6 C7 1.387(6) .
C6 C11 1.396(6) .
C6 S1 1.778(4) .
C7 C8 1.392(5) .
C7 H7 0.9300 .
C8 C9 1.373(6) .
C8 H8 0.9300 .
C9 C10 1.388(6) .
C9 H9 0.9300 .
C10 C11 1.375(6) .
C10 H10 0.9300 .
C11 H11 0.9300 .
C12 C17 1.386(6) .
C12 C13 1.387(5) .
C12 S2 1.790(4) .
C13 C14 1.382(6) .
C13 H13 0.9300 .
C14 C15 1.388(6) .
C14 H14 0.9300 .
C15 C16 1.379(6) .
C15 H15 0.9300 .
C16 C17 1.392(6) .
C16 H16 0.9300 .
C17 H17 0.9300 .
I1 Pd1 2.6047(4) .
Pd1 C1 2.019(4) 3_575
Pd1 I1 2.6047(4) 3_575

loop_
_geom_torsion_atom_site_label_1
_geom_torsion_atom_site_label_2
_geom_torsion_atom_site_label_3
_geom_torsion_atom_site_label_4
_geom_torsion
_geom_torsion_site_symmetry_4
N2 C2 C3 N1 -0.3(4) .
S1 C2 C3 N1 -169.9(3) .
N2 C2 C3 S2 174.0(3) .
S1 C2 C3 S2 4.4(6) .
C11 C6 C7 C8 -0.4(6) .
S1 C6 C7 C8 178.2(3) .
C6 C7 C8 C9 0.0(6) .
C7 C8 C9 C10 0.5(6) .
C8 C9 C10 C11 -0.6(6) .
C9 C10 C11 C6 0.1(6) .
C7 C6 C11 C10 0.4(6) .
S1 C6 C11 C10 -178.3(3) .
C17 C12 C13 C14 0.5(6) .
S2 C12 C13 C14 -177.2(3) .
C12 C13 C14 C15 -1.4(7) .
C13 C14 C15 C16 1.0(7) .
C14 C15 C16 C17 0.4(7) .
C13 C12 C17 C16 0.8(7) .
S2 C12 C17 C16 178.4(3) .
C15 C16 C17 C12 -1.2(7) .
N2 C1 N1 C3 -1.8(4) .
Pd1 C1 N1 C3 171.1(3) .
N2 C1 N1 C4 -179.4(3) .
Pd1 C1 N1 C4 -6.5(5) .
C2 C3 N1 C1 1.4(4) .
S2 C3 N1 C1 -173.4(3) .
C2 C3 N1 C4 178.9(3) .
S2 C3 N1 C4 4.2(5) .
N1 C1 N2 C2 1.5(4) .
Pd1 C1 N2 C2 -171.2(3) .
N1 C1 N2 C5 -179.9(3) .
Pd1 C1 N2 C5 7.3(5) .
C3 C2 N2 C1 -0.8(4) .
S1 C2 N2 C1 169.3(3) .
C3 C2 N2 C5 -179.3(3) .
S1 C2 N2 C5 -9.3(5) .
N2 C1 Pd1 C1 122.2(19) 3_575
N1 C1 Pd1 C1 -49.0(17) 3_575
N2 C1 Pd1 I1 -78.4(3) 3_575
N1 C1 Pd1 I1 110.3(3) 3_575
N2 C1 Pd1 I1 101.6(3) .
N1 C1 Pd1 I1 -69.7(3) .
C3 C2 S1 C6 -122.0(4) .
N2 C2 S1 C6 70.2(4) .
C7 C6 S1 C2 22.4(4) .
C11 C6 S1 C2 -159.0(3) .
C2 C3 S2 C12 -105.3(4) .
N1 C3 S2 C12 68.1(4) .
C17 C12 S2 C3 34.6(4) .
C13 C12 S2 C3 -147.7(3) .
